data_4002550
loop_
_publ_author_name
'Lee Chishen'
'Safa-Sefat, A.'
'Greedan, J.E.'
'Kleinke, H.'

_publ_section_title
;
 Syntehsis, structure and physical properties of mixed valent Mo2 Sb S2,
 the first superconducting antimonide-sulfide
;
_journal_name_full 'Chemistry of Materials (1,1989-)'
_journal_page_first 780
_journal_page_last 786
_journal_volume 15
_journal_year 2003
_chemical_formula_sum 'Mo2 S2 Sb'
_chemical_name_systematic 'Mo2 Sb S2'
_space_group_IT_number 11
_symmetry_space_group_name_Hall '-P 2yb'
_symmetry_space_group_name_H-M 'P 1 21/m 1'
_cell_angle_alpha 90
_cell_angle_beta 105.443
_cell_angle_gamma 90
_cell_formula_units_Z 2
_cell_length_a 6.5092
_cell_length_b 3.18231
_cell_length_c 9.3548
_cell_volume 186.782
_citation_journal_id_ASTM CMATEX
_cod_data_source_file LeeChishen_CMATEX_2003_328.cif
_cod_data_source_block Mo2S2Sb1
_cod_original_cell_volume 186.7819
_cod_original_formula_sum 'Mo2 S2 Sb1'
_cod_database_code 4002550

loop_
_symmetry_equiv_pos_as_xyz
x,y,z
-x,y+1/2,-z
-x,-y,-z
x,-y-1/2,z

loop_
_atom_site_label
_atom_site_type_symbol
_atom_site_fract_x
_atom_site_fract_y
_atom_site_fract_z
_atom_site_occupancy
_atom_site_U_iso_or_equiv
S2 S-2 0.2783 0.25 0.9891 1 0.0
Mo1 Mo+3 0.6645 0.25 0.4802 1 0.0
Sb1 Sb-2 0.9971 0.25 0.3378 1 0.0
S1 S-2 0.526 0.25 0.6933 1 0.0
Mo2 Mo+3 0.8943 0.25 0.8857 1 0.0
